data_1537341
loop_
_publ_author_name
'Goodwin, T.H.'
'Whetstone, J.'

_publ_section_title
;
 The crystal structure of ammonium nitrate III, and atomic scattering
 factors in ionic crystals
;
_journal_name_full 'Journal of the Chemical Society'
_journal_page_first 1455
_journal_page_last 1461
_journal_volume 1947
_journal_year 1947
_chemical_formula_sum 'H4 N2 O3'
_chemical_name_systematic '(N H4) (N O3)'
_space_group_IT_number 62
_symmetry_space_group_name_Hall '-P 2c 2ab'
_symmetry_space_group_name_H-M 'P b n m'
_cell_angle_alpha 90
_cell_angle_beta 90
_cell_angle_gamma 90
_cell_formula_units_Z 4
_cell_length_a 7.14
_cell_length_b 7.65
_cell_length_c 5.83
_cell_volume 318.440
_citation_journal_id_ASTM JCSOA9
_cod_data_source_file Goodwin_JCSOA9_1947_1493.cif
_cod_data_source_block H4N2O3
_cod_original_cell_volume 318.4404
_cod_original_sg_symbol_Hall '-P 2ac 2n (z,x,y)'
_cod_database_code 1537341

loop_
_symmetry_equiv_pos_as_xyz
x,y,z
x+1/2,-y+1/2,-z
-x+1/2,y+1/2,-z+1/2
-x,-y,z+1/2
-x,-y,-z
-x-1/2,y-1/2,z
x-1/2,-y-1/2,z-1/2
x,y,-z-1/2

loop_
_atom_site_label
_atom_site_type_symbol
_atom_site_fract_x
_atom_site_fract_y
_atom_site_fract_z
_atom_site_occupancy
_atom_site_U_iso_or_equiv
_atom_site_attached_hydrogens
O2 O-2 0.295 0.085 0.25 1 0.0 0
N1 N+5 0.135 0.145 0.25 1 0.0 0
O1 O-2 0.055 0.175 0.065 1 0.0 0
N2 N-3 0.31 -0.025 -0.25 1 0.0 4
